data_1505632
loop_
_publ_author_name
'Ribelin, Timothy P.'
'Judd, Andrew S.'
'Akritopoulou-Zanze, Irini'
'Henry, Rodger F.'
'Cross, Jeffrey L.'
'Whittern, David N.'
'Djuric, Stevan W.'

_publ_section_title
;
 Concise construction of novel bridged bicyclic lactams by sequenced
 Ugi/RCM/Heck reactions.
;
_journal_issue 24
_journal_name_full 'Organic letters'
_journal_page_first 5119
_journal_page_last 5122
_journal_paper_doi 10.1021/ol7023373
_journal_volume 9
_journal_year 2007
_chemical_formula_sum 'C17 H20 N2 O2'
_chemical_formula_weight 284.35
_chemical_name_systematic
; 
 ? 
;
_space_group_IT_number 61
_symmetry_cell_setting orthorhombic
_symmetry_space_group_name_Hall '-P 2ac 2ab'
_symmetry_space_group_name_H-M 'P b c a'
_atom_sites_solution_hydrogens geom
_atom_sites_solution_primary direct
_atom_sites_solution_secondary difmap
_audit_creation_method SHELXL-97
_cell_angle_alpha 90.00
_cell_angle_beta 90.00
_cell_angle_gamma 90.00
_cell_formula_units_Z 8
_cell_length_a 18.610(4)
_cell_length_b 7.6918(18)
_cell_length_c 20.026(5)
_cell_measurement_reflns_used 885
_cell_measurement_temperature 173(2)
_cell_measurement_theta_max 28.0065
_cell_measurement_theta_min 2.3095
_cell_volume 2866.6(12)
_computing_cell_refinement 'Bruker saintplus (Bruker 1999)'
_computing_data_collection 'Bruker SMART (Bruker 2001)'
_computing_data_reduction 'Bruker saintplus (Bruker 1999)'
_computing_structure_refinement 'SHELXL (Sheldrick, 2000)'
_computing_structure_solution 'SHELXL (Sheldrick, 2000)'
_diffrn_ambient_temperature 173(2)
_diffrn_measured_fraction_theta_full 0.993
_diffrn_measured_fraction_theta_max 0.993
_diffrn_measurement_device_type 'APEX CCD'
_diffrn_measurement_method omega
_diffrn_radiation_monochromator graphite
_diffrn_radiation_source 'fine-focus sealed tube'
_diffrn_radiation_type MoK\a
_diffrn_radiation_wavelength 0.71073
_diffrn_reflns_av_R_equivalents 0.3783
_diffrn_reflns_av_sigmaI/netI 0.1520
_diffrn_reflns_limit_h_max 24
_diffrn_reflns_limit_h_min -24
_diffrn_reflns_limit_k_max 10
_diffrn_reflns_limit_k_min -9
_diffrn_reflns_limit_l_max 26
_diffrn_reflns_limit_l_min -25
_diffrn_reflns_number 31124
_diffrn_reflns_theta_full 28.08
_diffrn_reflns_theta_max 28.08
_diffrn_reflns_theta_min 2.03
_diffrn_standards_decay_% 0.00
_diffrn_standards_number 0
_exptl_absorpt_coefficient_mu 0.087
_exptl_absorpt_correction_type none
_exptl_crystal_colour colourless
_exptl_crystal_density_diffrn 1.318
_exptl_crystal_density_meas ?
_exptl_crystal_density_method 'not measured'
_exptl_crystal_description plate
_exptl_crystal_F_000 1216
_exptl_crystal_size_max 0.3
_exptl_crystal_size_mid 0.3
_exptl_crystal_size_min 0.1
_refine_diff_density_max 0.345
_refine_diff_density_min -0.343
_refine_diff_density_rms 0.085
_refine_ls_extinction_coef 'not refined'
_refine_ls_extinction_method none
_refine_ls_goodness_of_fit_ref 0.990
_refine_ls_hydrogen_treatment mixed
_refine_ls_matrix_type full
_refine_ls_number_parameters 201
_refine_ls_number_reflns 3467
_refine_ls_number_restraints 0
_refine_ls_restrained_S_all 0.990
_refine_ls_R_factor_all 0.0934
_refine_ls_R_factor_gt 0.0703
_refine_ls_shift/su_max 3.758
_refine_ls_shift/su_mean 0.063
_refine_ls_structure_factor_coef Fsqd
_refine_ls_weighting_details 'calc w=1/[\s^2^(Fo^2^)+(0.0750P)^2^+0.0000P] where P=(Fo^2^+2Fc^2^)/3'
_refine_ls_weighting_scheme calc
_refine_ls_wR_factor_gt 0.1717
_refine_ls_wR_factor_ref 0.1874
_reflns_number_gt 2417
_reflns_number_total 3467
_reflns_threshold_expression I>2sigma(I)
_cod_data_source_file ol7023373-file003.cif
_cod_data_source_block compound6c
_cod_depositor_comments
;
The following automatic conversions were performed:

'_exptl_crystal_density_meas' value 'none' was changed to '?' - the
value is perceived as not measured.

Automatic conversion script
Id: cif_fix_values 3008 2015-01-20 13:52:24Z robertas 
;
_cod_original_cell_volume 2866.7(12)
_cod_original_sg_symbol_H-M Pbca
_cod_database_code 1505632

loop_
_symmetry_equiv_pos_as_xyz
'x, y, z'
'-x+1/2, -y, z+1/2'
'-x, y+1/2, -z+1/2'
'x+1/2, -y+1/2, -z'
'-x, -y, -z'
'x-1/2, y, -z-1/2'
'x, -y-1/2, z-1/2'
'-x-1/2, y-1/2, z'

loop_
_atom_site_label
_atom_site_type_symbol
_atom_site_fract_x
_atom_site_fract_y
_atom_site_fract_z
_atom_site_U_iso_or_equiv
_atom_site_adp_type
_atom_site_occupancy
_atom_site_symmetry_multiplicity
_atom_site_calc_flag
_atom_site_refinement_flags
O1 O 0.22477(7) 0.84706(18) 0.45550(7) 0.0360(4) Uani 1 1 d .
O2 O 0.42526(8) 0.90770(18) 0.59722(7) 0.0381(4) Uani 1 1 d .
N1 N 0.33473(8) 0.96765(17) 0.43856(7) 0.0236(3) Uani 1 1 d .
N2 N 0.35815(9) 1.13006(19) 0.55639(8) 0.0292(4) Uani 1 1 d .
H2 H 0.3346 1.1687 0.5226 0.035 Uiso 1 1 calc R
C1 C 0.26715(10) 0.9226(2) 0.41851(10) 0.0274(4) Uani 1 1 d .
C2 C 0.25125(10) 0.9535(2) 0.34732(10) 0.0298(4) Uani 1 1 d .
H2A H 0.2043 0.9729 0.3333 0.036 Uiso 1 1 calc R
C3 C 0.30476(11) 0.9532(2) 0.30348(10) 0.0300(4) Uani 1 1 d .
H3 H 0.2947 0.9494 0.2580 0.036 Uiso 1 1 calc R
C4 C 0.38215(10) 0.9592(2) 0.32696(10) 0.0267(4) Uani 1 1 d .
H4 H 0.4108(12) 1.023(3) 0.2940(11) 0.032 Uiso 1 1 calc .
C5 C 0.38116(10) 1.0608(2) 0.39163(9) 0.0259(4) Uani 1 1 d .
H5A H 0.4294 1.0702 0.4096 0.031 Uiso 1 1 calc R
H5B H 0.3628 1.1771 0.3839 0.031 Uiso 1 1 calc R
C6 C 0.41243(9) 0.7737(2) 0.33356(9) 0.0256(4) Uani 1 1 d .
C7 C 0.41870(10) 0.6806(2) 0.27442(10) 0.0303(4) Uani 1 1 d .
H7 H 0.4046 0.7333 0.2347 0.036 Uiso 1 1 calc R
C8 C 0.44521(10) 0.5118(2) 0.27232(11) 0.0337(5) Uani 1 1 d .
H8 H 0.4507 0.4546 0.2317 0.040 Uiso 1 1 calc R
C9 C 0.46323(10) 0.4305(2) 0.33121(11) 0.0334(5) Uani 1 1 d .
H9 H 0.4800 0.3165 0.3310 0.040 Uiso 1 1 calc R
C10 C 0.45617(10) 0.5200(2) 0.39085(10) 0.0308(4) Uani 1 1 d .
H10 H 0.4676 0.4629 0.4304 0.037 Uiso 1 1 calc R
C11 C 0.43255(9) 0.6930(2) 0.39428(9) 0.0263(4) Uani 1 1 d .
C12 C 0.43846(10) 0.7801(2) 0.46229(10) 0.0287(4) Uani 1 1 d .
H12A H 0.4755 0.8687 0.4596 0.034 Uiso 1 1 calc R
H12B H 0.4547 0.6937 0.4942 0.034 Uiso 1 1 calc R
C13 C 0.36990(10) 0.8652(2) 0.49010(9) 0.0259(4) Uani 1 1 d .
H13 H 0.3369(11) 0.772(3) 0.5029(10) 0.031 Uiso 1 1 calc .
C14 C 0.38709(10) 0.9704(2) 0.55315(9) 0.0280(4) Uani 1 1 d .
C15 C 0.36536(11) 1.2406(2) 0.61545(10) 0.0306(4) Uani 1 1 d .
H15 H 0.4137(13) 1.224(3) 0.6339(11) 0.037 Uiso 1 1 calc .
C16 C 0.31136(13) 1.1880(3) 0.66791(11) 0.0403(5) Uani 1 1 d .
H16A H 0.2637 1.2107 0.6518 0.060 Uiso 1 1 calc R
H16B H 0.3197 1.2535 0.7080 0.060 Uiso 1 1 calc R
H16C H 0.3164 1.0662 0.6773 0.060 Uiso 1 1 calc R
C17 C 0.35725(12) 1.4307(2) 0.59489(12) 0.0388(5) Uani 1 1 d .
H17A H 0.3917 1.4577 0.5607 0.058 Uiso 1 1 calc R
H17B H 0.3654 1.5041 0.6329 0.058 Uiso 1 1 calc R
H17C H 0.3096 1.4500 0.5781 0.058 Uiso 1 1 calc R

loop_
_atom_site_aniso_label
_atom_site_aniso_U_11
_atom_site_aniso_U_22
_atom_site_aniso_U_33
_atom_site_aniso_U_23
_atom_site_aniso_U_13
_atom_site_aniso_U_12
O1 0.0323(7) 0.0392(8) 0.0364(8) 0.0032(6) 0.0036(6) -0.0096(6)
O2 0.0497(9) 0.0313(7) 0.0333(8) 0.0015(6) -0.0100(7) 0.0064(6)
N1 0.0268(7) 0.0187(7) 0.0254(8) 0.0019(6) -0.0001(6) -0.0011(5)
N2 0.0358(9) 0.0247(7) 0.0270(8) -0.0005(6) -0.0021(7) 0.0020(6)
C1 0.0278(9) 0.0214(8) 0.0331(10) -0.0011(7) 0.0022(8) -0.0005(7)
C2 0.0306(9) 0.0238(9) 0.0350(11) 0.0025(8) -0.0060(8) 0.0008(7)
C3 0.0374(10) 0.0243(8) 0.0283(10) 0.0033(7) -0.0050(8) -0.0020(7)
C4 0.0291(9) 0.0218(8) 0.0291(10) 0.0049(7) 0.0009(8) -0.0004(7)
C5 0.0279(9) 0.0177(7) 0.0322(10) 0.0043(7) 0.0009(8) -0.0032(6)
C6 0.0239(8) 0.0215(8) 0.0314(10) 0.0014(7) 0.0014(7) -0.0010(6)
C7 0.0309(9) 0.0283(9) 0.0317(10) 0.0003(8) 0.0026(8) -0.0029(7)
C8 0.0331(10) 0.0293(9) 0.0388(11) -0.0074(8) 0.0083(9) -0.0041(7)
C9 0.0320(9) 0.0212(8) 0.0469(12) -0.0025(8) 0.0090(9) -0.0016(7)
C10 0.0319(10) 0.0224(9) 0.0381(11) 0.0023(8) 0.0019(8) 0.0009(7)
C11 0.0246(8) 0.0228(8) 0.0316(10) 0.0014(7) 0.0019(7) 0.0009(7)
C12 0.0316(9) 0.0233(8) 0.0312(10) 0.0013(7) -0.0039(8) 0.0038(7)
C13 0.0308(9) 0.0202(7) 0.0268(10) 0.0037(7) -0.0012(7) -0.0012(6)
C14 0.0299(9) 0.0259(9) 0.0280(10) 0.0007(7) 0.0012(7) -0.0021(7)
C15 0.0336(10) 0.0270(9) 0.0312(11) -0.0039(7) -0.0027(8) 0.0001(7)
C16 0.0467(12) 0.0376(11) 0.0367(12) -0.0067(9) 0.0056(9) -0.0034(9)
C17 0.0449(12) 0.0267(9) 0.0450(13) -0.0036(9) -0.0046(10) 0.0002(8)

loop_
_atom_type_symbol
_atom_type_description
_atom_type_scat_dispersion_real
_atom_type_scat_dispersion_imag
_atom_type_scat_source
C C 0.0033 0.0016 'International Tables Vol C Tables 4.2.6.8 and 6.1.1.4'
H H 0.0000 0.0000 'International Tables Vol C Tables 4.2.6.8 and 6.1.1.4'
N N 0.0061 0.0033 'International Tables Vol C Tables 4.2.6.8 and 6.1.1.4'
O O 0.0106 0.0060 'International Tables Vol C Tables 4.2.6.8 and 6.1.1.4'

loop_
_geom_angle_atom_site_label_1
_geom_angle_atom_site_label_2
_geom_angle_atom_site_label_3
_geom_angle
C1 N1 C13 119.07(14)
C1 N1 C5 118.63(15)
C13 N1 C5 117.08(14)
C14 N2 C15 122.28(16)
C14 N2 H2 118.9
C15 N2 H2 118.9
O1 C1 N1 122.30(18)
O1 C1 C2 122.02(17)
N1 C1 C2 115.36(16)
C3 C2 C1 119.23(17)
C3 C2 H2A 120.4
C1 C2 H2A 120.4
C2 C3 C4 120.50(18)
C2 C3 H3 119.8
C4 C3 H3 119.8
C5 C4 C3 105.65(15)
C5 C4 C6 114.18(15)
C3 C4 C6 110.26(14)
C5 C4 H4 111.5(11)
C3 C4 H4 107.9(12)
C6 C4 H4 107.2(11)
N1 C5 C4 107.70(14)
N1 C5 H5A 110.2
C4 C5 H5A 110.2
N1 C5 H5B 110.2
C4 C5 H5B 110.2
H5A C5 H5B 108.5
C7 C6 C11 118.95(16)
C7 C6 C4 115.80(16)
C11 C6 C4 125.24(16)
C6 C7 C8 122.50(19)
C6 C7 H7 118.8
C8 C7 H7 118.8
C9 C8 C7 119.02(19)
C9 C8 H8 120.5
C7 C8 H8 120.5
C8 C9 C10 119.32(17)
C8 C9 H9 120.3
C10 C9 H9 120.3
C9 C10 C11 122.93(18)
C9 C10 H10 118.5
C11 C10 H10 118.5
C10 C11 C6 117.18(17)
C10 C11 C12 116.04(16)
C6 C11 C12 126.47(15)
C11 C12 C13 116.84(16)
C11 C12 H12A 108.1
C13 C12 H12A 108.1
C11 C12 H12B 108.1
C13 C12 H12B 108.1
H12A C12 H12B 107.3
N1 C13 C14 113.09(14)
N1 C13 C12 110.29(15)
C14 C13 C12 110.46(15)
N1 C13 H13 105.6(11)
C14 C13 H13 106.0(11)
C12 C13 H13 111.2(11)
O2 C14 N2 123.70(17)
O2 C14 C13 120.27(16)
N2 C14 C13 116.03(16)
N2 C15 C16 110.22(16)
N2 C15 C17 109.25(17)
C16 C15 C17 112.28(18)
N2 C15 H15 107.6(13)
C16 C15 H15 108.1(12)
C17 C15 H15 109.3(13)
C15 C16 H16A 109.5
C15 C16 H16B 109.5
H16A C16 H16B 109.5
C15 C16 H16C 109.5
H16A C16 H16C 109.5
H16B C16 H16C 109.5
C15 C17 H17A 109.5
C15 C17 H17B 109.5
H17A C17 H17B 109.5
C15 C17 H17C 109.5
H17A C17 H17C 109.5
H17B C17 H17C 109.5

loop_
_geom_bond_atom_site_label_1
_geom_bond_atom_site_label_2
_geom_bond_distance
O1 C1 1.228(2)
O2 C14 1.231(2)
N1 C1 1.365(2)
N1 C13 1.454(2)
N1 C5 1.464(2)
N2 C14 1.343(2)
N2 C15 1.463(2)
N2 H2 0.8600
C1 C2 1.475(3)
C2 C3 1.328(3)
C2 H2A 0.9300
C3 C4 1.516(3)
C3 H3 0.9300
C4 C5 1.513(3)
C4 C6 1.540(2)
C4 H4 1.05(2)
C5 H5A 0.9700
C5 H5B 0.9700
C6 C7 1.389(3)
C6 C11 1.416(3)
C7 C8 1.390(3)
C7 H7 0.9300
C8 C9 1.377(3)
C8 H8 0.9300
C9 C10 1.385(3)
C9 H9 0.9300
C10 C11 1.403(2)
C10 H10 0.9300
C11 C12 1.522(3)
C12 C13 1.538(3)
C12 H12A 0.9700
C12 H12B 0.9700
C13 C14 1.533(2)
C13 H13 1.00(2)
C15 C16 1.509(3)
C15 C17 1.527(3)
C15 H15 1.01(2)
C16 H16A 0.9600
C16 H16B 0.9600
C16 H16C 0.9600
C17 H17A 0.9600
C17 H17B 0.9600
C17 H17C 0.9600

loop_
_geom_hbond_atom_site_label_D
_geom_hbond_atom_site_label_H
_geom_hbond_atom_site_label_A
_geom_hbond_distance_DH
_geom_hbond_distance_HA
_geom_hbond_distance_DA
_geom_hbond_angle_DHA
_geom_hbond_site_symmetry_A
N2 H2 N1 0.86 2.29 2.705(2) 110.2 .
N2 H2 O1 0.86 2.21 3.041(2) 161.1 8_665

loop_
_geom_torsion_atom_site_label_1
_geom_torsion_atom_site_label_2
_geom_torsion_atom_site_label_3
_geom_torsion_atom_site_label_4
_geom_torsion
C13 N1 C1 O1 27.5(3)
C5 N1 C1 O1 -178.72(17)
C13 N1 C1 C2 -146.06(16)
C5 N1 C1 C2 7.7(2)
O1 C1 C2 C3 -147.05(19)
N1 C1 C2 C3 26.5(2)
C1 C2 C3 C4 -12.7(3)
C2 C3 C4 C5 -30.8(2)
C2 C3 C4 C6 93.1(2)
C1 N1 C5 C4 -51.76(19)
C13 N1 C5 C4 102.51(17)
C3 C4 C5 N1 60.01(17)
C6 C4 C5 N1 -61.32(19)
C5 C4 C6 C7 -175.82(15)
C3 C4 C6 C7 65.4(2)
C5 C4 C6 C11 5.3(3)
C3 C4 C6 C11 -113.4(2)
C11 C6 C7 C8 -1.2(3)
C4 C6 C7 C8 179.92(17)
C6 C7 C8 C9 2.8(3)
C7 C8 C9 C10 -1.5(3)
C8 C9 C10 C11 -1.3(3)
C9 C10 C11 C6 2.8(3)
C9 C10 C11 C12 -171.20(17)
C7 C6 C11 C10 -1.6(2)
C4 C6 C11 C10 177.24(17)
C7 C6 C11 C12 171.75(17)
C4 C6 C11 C12 -9.4(3)
C10 C11 C12 C13 -127.02(18)
C6 C11 C12 C13 59.6(2)
C1 N1 C13 C14 -118.03(18)
C5 N1 C13 C14 87.82(18)
C1 N1 C13 C12 117.72(17)
C5 N1 C13 C12 -36.4(2)
C11 C12 C13 N1 -45.6(2)
C11 C12 C13 C14 -171.37(14)
C15 N2 C14 O2 -4.5(3)
C15 N2 C14 C13 175.41(16)
N1 C13 C14 O2 -170.20(17)
C12 C13 C14 O2 -46.0(2)
N1 C13 C14 N2 9.9(2)
C12 C13 C14 N2 134.08(17)
C14 N2 C15 C16 -80.6(2)
C14 N2 C15 C17 155.58(18)
